data_2232214
loop_
_publ_author_name
'Kudryavtsev, Konstantin V.'
'Churakov, Andrei V.'
'Dogan, Ozdemir'

_publ_section_title
;
 Bis[5-(4-bromophenyl)-4-(<i>tert</i>-butoxycarbonyl)pyrrolidine-2-carboxylato]copper(II)
 dihydrate
;
_journal_coeditor_code CV5181
_journal_issue 11
_journal_name_full 'Acta Crystallographica Section E'
_journal_page_first m1623
_journal_paper_doi 10.1107/S1600536811043893
_journal_volume 67
_journal_year 2011
_chemical_formula_iupac '[Cu (C16 H19 Br1 N1 O4)2], 2H2 O'
_chemical_formula_moiety 'C32 H38 Br2 Cu N2 O8, 2(H2 O)'
_chemical_formula_sum 'C32 H42 Br2 Cu N2 O10'
_chemical_formula_weight 838.04
_chemical_name_systematic
;
Bis[5-(4-bromophenyl)-4-(<i>tert</i>-butoxycarbonyl)pyrrolidine-2-
carboxylato]copper(II) dihydrate
;
_space_group_IT_number 14
_symmetry_cell_setting monoclinic
_symmetry_space_group_name_Hall '-P 2ybc'
_symmetry_space_group_name_H-M 'P 1 21/c 1'
_atom_sites_solution_hydrogens geom
_atom_sites_solution_primary direct
_atom_sites_solution_secondary difmap
_audit_creation_method SHELXL-97
_cell_angle_alpha 90.00
_cell_angle_beta 90.423(6)
_cell_angle_gamma 90.00
_cell_formula_units_Z 2
_cell_length_a 15.251(6)
_cell_length_b 10.555(4)
_cell_length_c 10.541(4)
_cell_measurement_reflns_used 4476
_cell_measurement_temperature 150(2)
_cell_measurement_theta_max 25.594
_cell_measurement_theta_min 2.346
_cell_volume 1696.8(11)
_computing_cell_refinement 'SAINT (Bruker, 2008)'
_computing_data_collection '<i>APEX2</i> (Bruker, 2008)'
_computing_data_reduction 'SAINT (Bruker, 2008)'
_computing_molecular_graphics 'SHELXTL (Sheldrick, 2008)'
_computing_publication_material 'SHELXTL (Sheldrick, 2008)'
_computing_structure_refinement 'SHELXTL (Sheldrick, 2008)'
_computing_structure_solution 'SHELXTL (Sheldrick, 2008)'
_diffrn_ambient_temperature 150(2)
_diffrn_measured_fraction_theta_full 0.982
_diffrn_measured_fraction_theta_max 0.982
_diffrn_measurement_device_type 'Bruker SMART APEXII'
_diffrn_measurement_method \W
_diffrn_radiation_monochromator graphite
_diffrn_radiation_source 'fine-focus sealed tube'
_diffrn_radiation_type MoK\a
_diffrn_radiation_wavelength 0.71073
_diffrn_reflns_av_R_equivalents 0.0531
_diffrn_reflns_av_sigmaI/netI 0.0524
_diffrn_reflns_limit_h_max 18
_diffrn_reflns_limit_h_min -18
_diffrn_reflns_limit_k_max 13
_diffrn_reflns_limit_k_min -13
_diffrn_reflns_limit_l_max 13
_diffrn_reflns_limit_l_min -13
_diffrn_reflns_number 12662
_diffrn_reflns_theta_full 26.00
_diffrn_reflns_theta_max 26.00
_diffrn_reflns_theta_min 1.93
_diffrn_standards_decay_% 0
_diffrn_standards_interval_time 0
_diffrn_standards_number 0
_exptl_absorpt_coefficient_mu 3.057
_exptl_absorpt_correction_T_max 0.8622
_exptl_absorpt_correction_T_min 0.4412
_exptl_absorpt_correction_type multi-scan
_exptl_absorpt_process_details '(SADABS; Bruker, 2008)'
_exptl_crystal_colour light-blue
_exptl_crystal_density_diffrn 1.640
_exptl_crystal_density_method 'not measured'
_exptl_crystal_description prism
_exptl_crystal_F_000 854
_exptl_crystal_size_max 0.32
_exptl_crystal_size_mid 0.20
_exptl_crystal_size_min 0.05
_refine_diff_density_max 0.753
_refine_diff_density_min -1.124
_refine_ls_extinction_method none
_refine_ls_goodness_of_fit_ref 1.093
_refine_ls_hydrogen_treatment constr
_refine_ls_matrix_type full
_refine_ls_number_parameters 218
_refine_ls_number_reflns 3268
_refine_ls_number_restraints 0
_refine_ls_restrained_S_all 1.093
_refine_ls_R_factor_all 0.0740
_refine_ls_R_factor_gt 0.0655
_refine_ls_shift/su_max 0.000
_refine_ls_shift/su_mean 0.000
_refine_ls_structure_factor_coef Fsqd
_refine_ls_weighting_details 'calc w=1/[\s^2^(Fo^2^)+(0.0259P)^2^+19.8322P] where P=(Fo^2^+2Fc^2^)/3'
_refine_ls_weighting_scheme calc
_refine_ls_wR_factor_gt 0.1523
_refine_ls_wR_factor_ref 0.1606
_reflns_number_gt 2968
_reflns_number_total 3268
_reflns_threshold_expression I>2\s(I)
_cod_data_source_file cv5181.cif
_cod_data_source_block I
_cod_original_cell_volume 1696.9(11)
_cod_original_sg_symbol_H-M 'P 21/c'
_cod_database_code 2232214
_cod_database_fobs_code 2232214

loop_
_symmetry_equiv_pos_as_xyz
'x, y, z'
'-x, y+1/2, -z+1/2'
'-x, -y, -z'
'x, -y-1/2, z-1/2'

loop_
_atom_site_type_symbol
_atom_site_label
_atom_site_fract_x
_atom_site_fract_y
_atom_site_fract_z
_atom_site_U_iso_or_equiv
_atom_site_adp_type
_atom_site_calc_flag
_atom_site_refinement_flags
_atom_site_occupancy
_atom_site_symmetry_multiplicity
Cu Cu1 0.0000 0.0000 1.0000 0.0234(3) Uani d S 1 2
Br Br1 0.28687(6) 0.06433(8) 1.37487(10) 0.0343(2) Uani d . 1 1
N N1 0.0529(4) -0.0100(6) 0.8311(7) 0.0205(14) Uani d . 1 1
H H 0.0192 -0.0631 0.7799 0.025 Uiso calc R 1 1
O O1 0.0194(3) 0.1801(4) 0.9867(6) 0.0231(13) Uani d . 1 1
O O2 0.0442(4) 0.3320(6) 0.8483(6) 0.0328(15) Uani d . 1 1
O O3 0.3162(4) -0.1083(5) 0.7398(6) 0.0257(13) Uani d . 1 1
O O4 0.3285(4) 0.1004(5) 0.6961(7) 0.0321(15) Uani d . 1 1
C C1 0.1464(5) -0.0587(7) 0.8354(8) 0.0200(17) Uani d . 1 1
H H1 0.1455 -0.1526 0.8228 0.024 Uiso calc R 1 1
C C2 0.1854(5) 0.0039(8) 0.7160(8) 0.0234(18) Uani d . 1 1
H H2 0.1662 -0.0473 0.6409 0.028 Uiso calc R 1 1
C C3 0.1413(6) 0.1349(8) 0.7051(8) 0.0254(18) Uani d . 1 1
H H3A 0.1779 0.2011 0.7458 0.030 Uiso calc R 1 1
H H3B 0.1312 0.1580 0.6152 0.030 Uiso calc R 1 1
C C4 0.0542(5) 0.1190(8) 0.7750(8) 0.0235(17) Uani d . 1 1
H H4 0.0053 0.1253 0.7115 0.028 Uiso calc R 1 1
C C5 0.0399(5) 0.2194(7) 0.8769(9) 0.0234(17) Uani d . 1 1
C C6 0.2852(6) 0.0073(7) 0.7164(7) 0.0223(17) Uani d . 1 1
C C7 0.4129(5) -0.1301(8) 0.7503(9) 0.0271(18) Uani d . 1 1
C C8 0.4490(7) -0.0602(10) 0.8626(11) 0.044(3) Uani d . 1 1
H H8A 0.4167 -0.0847 0.9388 0.066 Uiso calc R 1 1
H H8B 0.4429 0.0312 0.8488 0.066 Uiso calc R 1 1
H H8C 0.5112 -0.0813 0.8738 0.066 Uiso calc R 1 1
C C9 0.4171(6) -0.2711(9) 0.7707(12) 0.046(3) Uani d . 1 1
H H9A 0.3857 -0.2931 0.8484 0.069 Uiso calc R 1 1
H H9B 0.4785 -0.2975 0.7786 0.069 Uiso calc R 1 1
H H9C 0.3898 -0.3144 0.6983 0.069 Uiso calc R 1 1
C C10 0.4562(6) -0.0945(10) 0.6271(11) 0.041(2) Uani d . 1 1
H H10A 0.4563 -0.0021 0.6181 0.061 Uiso calc R 1 1
H H10B 0.4237 -0.1323 0.5561 0.061 Uiso calc R 1 1
H H10C 0.5167 -0.1258 0.6271 0.061 Uiso calc R 1 1
C C11 0.1897(5) -0.0298(7) 0.9624(8) 0.0210(17) Uani d . 1 1
C C12 0.2329(5) 0.0837(7) 0.9889(9) 0.0243(18) Uani d . 1 1
H H12 0.2405 0.1448 0.9237 0.029 Uiso calc R 1 1
C C13 0.2650(5) 0.1081(7) 1.1107(9) 0.0257(18) Uani d . 1 1
H H13 0.2972 0.1835 1.1268 0.031 Uiso calc R 1 1
C C14 0.2507(6) 0.0250(8) 1.2065(9) 0.030(2) Uani d . 1 1
C C15 0.2117(6) -0.0916(8) 1.1805(10) 0.034(2) Uani d . 1 1
H H15 0.2060 -0.1530 1.2458 0.041 Uiso calc R 1 1
C C16 0.1813(5) -0.1178(8) 1.0598(9) 0.0252(18) Uani d . 1 1
H H16 0.1543 -0.1972 1.0429 0.030 Uiso calc R 1 1
O O5 0.0873(9) 0.5829(11) 0.9593(12) 0.107(4) Uani d . 1 1
H H51 0.0755 0.5136 0.9285 0.128 Uiso d R 1 1
H H52 0.0516 0.6063 1.0121 0.128 Uiso d R 1 1

loop_
_atom_site_aniso_label
_atom_site_aniso_U_11
_atom_site_aniso_U_22
_atom_site_aniso_U_33
_atom_site_aniso_U_12
_atom_site_aniso_U_13
_atom_site_aniso_U_23
Cu1 0.0179(6) 0.0235(7) 0.0287(8) -0.0049(6) 0.0057(7) -0.0036(6)
Br1 0.0351(4) 0.0340(4) 0.0335(5) 0.0043(4) -0.0055(5) 0.0007(4)
N1 0.017(3) 0.023(3) 0.022(3) -0.001(3) 0.001(3) -0.007(3)
O1 0.020(3) 0.008(2) 0.041(4) -0.007(2) 0.009(3) -0.002(2)
O2 0.046(4) 0.025(3) 0.027(4) 0.013(3) 0.001(3) 0.001(3)
O3 0.026(3) 0.011(2) 0.040(4) 0.002(2) 0.009(3) 0.004(3)
O4 0.027(3) 0.017(3) 0.052(4) 0.000(3) 0.008(3) 0.007(3)
C1 0.020(4) 0.006(3) 0.033(5) 0.001(3) 0.010(3) 0.001(3)
C2 0.023(4) 0.023(4) 0.024(4) -0.001(3) 0.008(3) -0.003(3)
C3 0.030(4) 0.019(4) 0.028(5) 0.002(3) 0.006(4) -0.001(3)
C4 0.017(4) 0.022(4) 0.032(5) 0.001(3) 0.002(3) -0.004(3)
C5 0.015(3) 0.020(4) 0.036(5) 0.005(3) -0.005(4) 0.011(4)
C6 0.033(4) 0.014(4) 0.020(4) 0.003(4) 0.005(4) -0.003(3)
C7 0.024(4) 0.019(4) 0.039(5) 0.001(3) 0.004(4) 0.006(4)
C8 0.041(5) 0.050(6) 0.041(6) 0.006(5) -0.011(5) -0.008(5)
C9 0.032(5) 0.028(5) 0.077(8) 0.015(4) -0.011(5) 0.000(5)
C10 0.029(5) 0.049(6) 0.045(6) 0.004(4) 0.008(5) -0.002(5)
C11 0.017(4) 0.015(4) 0.031(5) 0.003(3) 0.005(3) 0.002(3)
C12 0.034(5) 0.011(3) 0.028(4) -0.003(3) 0.006(4) 0.001(3)
C13 0.029(4) 0.020(4) 0.028(5) -0.003(3) 0.007(4) -0.008(4)
C14 0.022(4) 0.026(4) 0.042(6) 0.010(4) -0.002(4) -0.005(4)
C15 0.027(4) 0.025(4) 0.050(6) -0.002(4) -0.007(5) 0.012(4)
C16 0.019(4) 0.014(4) 0.042(5) -0.006(3) -0.004(4) 0.010(4)
O5 0.119(10) 0.092(8) 0.110(10) 0.037(8) -0.011(8) -0.029(7)

loop_
_atom_type_symbol
_atom_type_description
_atom_type_scat_dispersion_real
_atom_type_scat_dispersion_imag
_atom_type_scat_source
C C 0.0033 0.0016 'International Tables Vol C Tables 4.2.6.8 and 6.1.1.4'
H H 0.0000 0.0000 'International Tables Vol C Tables 4.2.6.8 and 6.1.1.4'
N N 0.0061 0.0033 'International Tables Vol C Tables 4.2.6.8 and 6.1.1.4'
O O 0.0106 0.0060 'International Tables Vol C Tables 4.2.6.8 and 6.1.1.4'
Cu Cu 0.3201 1.2651 'International Tables Vol C Tables 4.2.6.8 and 6.1.1.4'
Br Br -0.2901 2.4595 'International Tables Vol C Tables 4.2.6.8 and 6.1.1.4'

loop_
_geom_angle_atom_site_label_1
_geom_angle_atom_site_label_2
_geom_angle_atom_site_label_3
_geom_angle_site_symmetry_1
_geom_angle_site_symmetry_3
_geom_angle
O1 Cu1 O1 . 3_557 180.0
O1 Cu1 N1 . . 85.6(3)
O1 Cu1 N1 3_557 . 94.4(3)
O1 Cu1 N1 . 3_557 94.4(3)
O1 Cu1 N1 3_557 3_557 85.6(3)
N1 Cu1 N1 . 3_557 179.9990(10)
C4 N1 C1 . . 107.9(6)
C4 N1 Cu1 . . 108.6(5)
C1 N1 Cu1 . . 112.6(5)
C4 N1 H . . 109.3
C1 N1 H . . 109.3
Cu1 N1 H . . 109.3
C5 O1 Cu1 . . 115.2(5)
C6 O3 C7 . . 120.2(6)
N1 C1 C11 . . 111.2(6)
N1 C1 C2 . . 101.5(6)
C11 C1 C2 . . 117.7(6)
N1 C1 H1 . . 108.7
C11 C1 H1 . . 108.7
C2 C1 H1 . . 108.7
C6 C2 C3 . . 114.5(7)
C6 C2 C1 . . 113.5(7)
C3 C2 C1 . . 105.9(6)
C6 C2 H2 . . 107.5
C3 C2 H2 . . 107.5
C1 C2 H2 . . 107.5
C4 C3 C2 . . 104.2(6)
C4 C3 H3A . . 110.9
C2 C3 H3A . . 110.9
C4 C3 H3B . . 110.9
C2 C3 H3B . . 110.9
H3A C3 H3B . . 108.9
N1 C4 C5 . . 110.8(7)
N1 C4 C3 . . 107.8(6)
C5 C4 C3 . . 113.0(7)
N1 C4 H4 . . 108.4
C5 C4 H4 . . 108.4
C3 C4 H4 . . 108.4
O2 C5 O1 . . 123.6(8)
O2 C5 C4 . . 119.4(8)
O1 C5 C4 . . 116.9(7)
O4 C6 O3 . . 125.9(8)
O4 C6 C2 . . 124.6(8)
O3 C6 C2 . . 109.4(7)
O3 C7 C8 . . 109.9(7)
O3 C7 C9 . . 101.8(7)
C8 C7 C9 . . 111.1(9)
O3 C7 C10 . . 109.6(7)
C8 C7 C10 . . 113.4(8)
C9 C7 C10 . . 110.6(8)
C7 C8 H8A . . 109.5
C7 C8 H8B . . 109.5
H8A C8 H8B . . 109.5
C7 C8 H8C . . 109.5
H8A C8 H8C . . 109.5
H8B C8 H8C . . 109.5
C7 C9 H9A . . 109.5
C7 C9 H9B . . 109.5
H9A C9 H9B . . 109.5
C7 C9 H9C . . 109.5
H9A C9 H9C . . 109.5
H9B C9 H9C . . 109.5
C7 C10 H10A . . 109.5
C7 C10 H10B . . 109.5
H10A C10 H10B . . 109.5
C7 C10 H10C . . 109.5
H10A C10 H10C . . 109.5
H10B C10 H10C . . 109.5
C16 C11 C12 . . 118.1(8)
C16 C11 C1 . . 118.4(7)
C12 C11 C1 . . 123.4(7)
C11 C12 C13 . . 120.3(8)
C11 C12 H12 . . 119.8
C13 C12 H12 . . 119.8
C14 C13 C12 . . 120.6(8)
C14 C13 H13 . . 119.7
C12 C13 H13 . . 119.7
C13 C14 C15 . . 119.7(9)
C13 C14 Br1 . . 120.4(7)
C15 C14 Br1 . . 119.8(7)
C16 C15 C14 . . 119.9(8)
C16 C15 H15 . . 120.0
C14 C15 H15 . . 120.0
C15 C16 C11 . . 121.0(8)
C15 C16 H16 . . 119.5
C11 C16 H16 . . 119.5
H51 O5 H52 . . 113.1

loop_
_geom_bond_atom_site_label_1
_geom_bond_atom_site_label_2
_geom_bond_site_symmetry_2
_geom_bond_distance
Cu1 O1 . 1.929(5)
Cu1 O1 3_557 1.929(5)
Cu1 N1 . 1.963(7)
Cu1 N1 3_557 1.963(7)
Br1 C14 . 1.901(10)
N1 C4 . 1.485(11)
N1 C1 . 1.516(10)
N1 H . 0.9300
O1 C5 . 1.271(11)
O2 C5 . 1.228(10)
O3 C6 . 1.331(9)
O3 C7 . 1.495(10)
O4 C6 . 1.203(10)
C1 C11 . 1.519(12)
C1 C2 . 1.544(11)
C1 H1 . 1.0000
C2 C6 . 1.523(12)
C2 C3 . 1.541(11)
C2 H2 . 1.0000
C3 C4 . 1.534(11)
C3 H3A . 0.9900
C3 H3B . 0.9900
C4 C5 . 1.525(12)
C4 H4 . 1.0000
C7 C8 . 1.497(14)
C7 C9 . 1.504(12)
C7 C10 . 1.509(14)
C8 H8A . 0.9800
C8 H8B . 0.9800
C8 H8C . 0.9800
C9 H9A . 0.9800
C9 H9B . 0.9800
C9 H9C . 0.9800
C10 H10A . 0.9800
C10 H10B . 0.9800
C10 H10C . 0.9800
C11 C16 . 1.392(12)
C11 C12 . 1.394(11)
C12 C13 . 1.395(13)
C12 H12 . 0.9500
C13 C14 . 1.356(13)
C13 H13 . 0.9500
C14 C15 . 1.394(12)
C15 C16 . 1.378(13)
C15 H15 . 0.9500
C16 H16 . 0.9500
O5 H51 . 0.8198
O5 H52 . 0.8200

loop_
_geom_hbond_atom_site_label_D
_geom_hbond_atom_site_label_H
_geom_hbond_atom_site_label_A
_geom_hbond_site_symmetry_A
_geom_hbond_distance_DH
_geom_hbond_distance_HA
_geom_hbond_distance_DA
_geom_hbond_angle_DHA
O5 H51 O2 . 0.82 2.15 2.968(13) 179.8
O5 H52 O2 3_567 0.82 2.18 3.001(14) 179.7
N1 H O2 2_546 0.93 1.99 2.916(9) 172.7
